data_7154518
loop_
_publ_author_name
'De Munck, Lode'
'Monle\'on, Alicia'
'Vila, Carlos'
'Mu\~noz, M Carmen'
'Pedro, Jos\'e R'

_publ_section_title
;
 Enantioselective alkynylation of benzo[e][1,2,3]-oxathiazine 2,2-dioxides
 catalysed by (R)-VAPOL-Zn complexes: synthesis of chiral propargylic
 cyclic sulfamidates.
;
_journal_issue 27
_journal_name_full 'Organic &amp; biomolecular chemistry'
_journal_page_first 7393
_journal_page_last 7396
_journal_paper_doi 10.1039/c5ob01012h
_journal_volume 13
_journal_year 2015
_chemical_absolute_configuration ad
_chemical_formula_sum 'C17 H14 Br N O5 S'
_chemical_formula_weight 424.26
_chemical_name_systematic
;
 ?
;
_space_group_IT_number 19
_symmetry_cell_setting orthorhombic
_symmetry_space_group_name_Hall 'P 2ac 2ab'
_symmetry_space_group_name_H-M 'P 21 21 21'
_atom_sites_solution_hydrogens geom
_atom_sites_solution_primary direct
_atom_sites_solution_secondary difmap
_audit_creation_method SHELXL-97
_audit_update_record
;
2015-05-19 deposited with the CCDC.
2015-06-04 downloaded from the CCDC.
;
_cell_angle_alpha 90.00
_cell_angle_beta 90.00
_cell_angle_gamma 90.00
_cell_formula_units_Z 4
_cell_length_a 10.47600(10)
_cell_length_b 8.88300(10)
_cell_length_c 18.1540(2)
_cell_measurement_reflns_used 400
_cell_measurement_temperature 293(2)
_cell_measurement_theta_max 20
_cell_measurement_theta_min 12
_cell_volume 1689.38(3)
_computing_cell_refinement 'HKL DENZO'
_computing_data_collection COLLECT
_computing_data_reduction 'HKL DENZO and SCALEPACK'
_computing_structure_refinement 'SHELXL-97 (Sheldrick, 2008)'
_computing_structure_solution SHELXS-97
_diffrn_ambient_temperature 293(2)
_diffrn_measured_fraction_theta_full 1.000
_diffrn_measured_fraction_theta_max 1.000
_diffrn_measurement_device_type KappaCCD
_diffrn_radiation_monochromator graphite
_diffrn_radiation_source 'fine-focus sealed tube'
_diffrn_radiation_type MoK\a
_diffrn_radiation_wavelength 0.71073
_diffrn_reflns_av_R_equivalents 0.0185
_diffrn_reflns_av_sigmaI/netI 0.0232
_diffrn_reflns_limit_h_max 13
_diffrn_reflns_limit_h_min -13
_diffrn_reflns_limit_k_max 11
_diffrn_reflns_limit_k_min -11
_diffrn_reflns_limit_l_max 23
_diffrn_reflns_limit_l_min -23
_diffrn_reflns_number 7693
_diffrn_reflns_theta_full 27.47
_diffrn_reflns_theta_max 27.47
_diffrn_reflns_theta_min 2.24
_exptl_absorpt_coefficient_mu 2.585
_exptl_absorpt_correction_T_max 0.8603
_exptl_absorpt_correction_T_min 0.8199
_exptl_absorpt_correction_type empirical
_exptl_absorpt_process_details 'Empirical absorption correction:XABS2'
_exptl_crystal_colour colorless
_exptl_crystal_density_diffrn 1.668
_exptl_crystal_density_method 'not measured'
_exptl_crystal_description prismatic
_exptl_crystal_F_000 856
_exptl_crystal_size_max 0.08
_exptl_crystal_size_mid 0.08
_exptl_crystal_size_min 0.06
_refine_diff_density_max 0.322
_refine_diff_density_min -0.327
_refine_diff_density_rms 0.109
_refine_ls_abs_structure_details 'Flack H D (1983), Acta Cryst. A39, 876-881'
_refine_ls_abs_structure_Flack 0.010(8)
_refine_ls_extinction_method none
_refine_ls_goodness_of_fit_ref 1.090
_refine_ls_hydrogen_treatment mixed
_refine_ls_matrix_type full
_refine_ls_number_parameters 234
_refine_ls_number_reflns 3868
_refine_ls_number_restraints 0
_refine_ls_restrained_S_all 1.090
_refine_ls_R_factor_all 0.0404
_refine_ls_R_factor_gt 0.0285
_refine_ls_shift/su_max 0.023
_refine_ls_shift/su_mean 0.002
_refine_ls_structure_factor_coef Fsqd
_refine_ls_weighting_details 'calc w=1/[\s^2^(Fo^2^)+(0.0666P)^2^+0.0000P] where P=(Fo^2^+2Fc^2^)/3'
_refine_ls_weighting_scheme calc
_refine_ls_wR_factor_gt 0.0799
_refine_ls_wR_factor_ref 0.1000
_reflns_number_gt 3265
_reflns_number_total 3868
_reflns_threshold_expression >2sigma(I)
_cod_data_source_file c5ob01012h2.cif
_cod_data_source_block shelxl
_cod_depositor_comments 'Adding full bibliography for 7154518.cif.'
_cod_original_sg_symbol_H-M P212121
_cod_database_code 7154518

loop_
_symmetry_equiv_pos_as_xyz
'x, y, z'
'-x+1/2, -y, z+1/2'
'x+1/2, -y+1/2, -z'
'-x, y+1/2, -z+1/2'

loop_
_atom_site_label
_atom_site_type_symbol
_atom_site_fract_x
_atom_site_fract_y
_atom_site_fract_z
_atom_site_U_iso_or_equiv
_atom_site_adp_type
_atom_site_occupancy
_atom_site_symmetry_multiplicity
_atom_site_calc_flag
_atom_site_refinement_flags
Br Br -0.48446(4) -0.34903(4) 0.13988(2) 0.07288(16) Uani 1 1 d .
S S -0.26005(8) -1.03975(7) 0.00834(3) 0.04373(17) Uani 1 1 d .
N N -0.2763(3) -0.9210(3) -0.05829(11) 0.0449(5) Uani 1 1 d .
O1 O -0.3741(2) -0.9967(2) 0.06314(10) 0.0489(5) Uani 1 1 d .
O2 O -0.1445(2) -1.0100(3) 0.04511(11) 0.0548(6) Uani 1 1 d .
O3 O -0.2914(3) -1.1859(2) -0.01647(11) 0.0601(6) Uani 1 1 d .
O4 O -0.3226(2) -0.0658(2) -0.21771(10) 0.0513(5) Uani 1 1 d .
O5 O -0.4235(2) -0.4396(2) -0.39768(9) 0.0459(5) Uani 1 1 d .
C1 C -0.2651(3) -0.7618(3) -0.03363(13) 0.0388(6) Uani 1 1 d .
C2 C -0.3519(3) -0.7287(3) 0.03173(14) 0.0381(6) Uani 1 1 d .
C3 C -0.3819(3) -0.5811(3) 0.05090(14) 0.0416(6) Uani 1 1 d .
H3 H -0.3566 -0.5023 0.0205 0.050 Uiso 1 1 calc R
C4 C -0.4483(3) -0.5507(4) 0.11413(15) 0.0494(7) Uani 1 1 d .
C5 C -0.4911(3) -0.6666(4) 0.15976(18) 0.0554(8) Uani 1 1 d .
H5 H -0.5372 -0.6451 0.2023 0.066 Uiso 1 1 calc R
C6 C -0.4641(3) -0.8127(3) 0.14109(16) 0.0508(7) Uani 1 1 d .
H6 H -0.4926 -0.8913 0.1707 0.061 Uiso 1 1 calc R
C7 C -0.3947(3) -0.8429(3) 0.07824(14) 0.0396(5) Uani 1 1 d .
C8 C -0.2890(3) -0.6626(3) -0.09658(13) 0.0423(6) Uani 1 1 d .
C9 C -0.3048(3) -0.5779(3) -0.14652(14) 0.0409(6) Uani 1 1 d .
C10 C -0.3259(3) -0.4690(3) -0.20381(13) 0.0381(5) Uani 1 1 d .
C11 C -0.3125(3) -0.3183(3) -0.18700(14) 0.0415(6) Uani 1 1 d .
H11 H -0.2872 -0.2887 -0.1401 0.050 Uiso 1 1 calc R
C12 C -0.3372(3) -0.2111(3) -0.24096(13) 0.0380(6) Uani 1 1 d .
C13 C -0.3732(3) -0.2529(3) -0.31089(14) 0.0374(6) Uani 1 1 d .
H13 H -0.3896 -0.1805 -0.3467 0.045 Uiso 1 1 calc R
C14 C -0.3848(3) -0.4065(3) -0.32718(13) 0.0361(5) Uani 1 1 d .
C15 C -0.3617(3) -0.5144(3) -0.27476(14) 0.0388(6) Uani 1 1 d .
H15 H -0.3697 -0.6161 -0.2861 0.047 Uiso 1 1 calc R
C16 C -0.3204(4) 0.0506(3) -0.27120(16) 0.0507(7) Uani 1 1 d .
H16A H -0.3099 0.1460 -0.2471 0.061 Uiso 1 1 calc R
H16B H -0.3992 0.0504 -0.2982 0.061 Uiso 1 1 calc R
H16C H -0.2506 0.0343 -0.3045 0.061 Uiso 1 1 calc R
C17 C -0.4108(3) -0.5934(4) -0.42007(17) 0.0524(7) Uani 1 1 d .
H17A H -0.4408 -0.6044 -0.4698 0.063 Uiso 1 1 calc R
H17B H -0.4605 -0.6563 -0.3880 0.063 Uiso 1 1 calc R
H17C H -0.3227 -0.6227 -0.4174 0.063 Uiso 1 1 calc R
H1 H -0.179(3) -0.747(3) -0.0196(15) 0.033(7) Uiso 1 1 d .
H1N H -0.346(5) -0.966(7) -0.098(3) 0.123(19) Uiso 1 1 d .

loop_
_atom_site_aniso_label
_atom_site_aniso_U_11
_atom_site_aniso_U_22
_atom_site_aniso_U_33
_atom_site_aniso_U_23
_atom_site_aniso_U_13
_atom_site_aniso_U_12
Br 0.0899(3) 0.0546(2) 0.0742(3) -0.01644(16) 0.01306(19) 0.01334(18)
S 0.0648(5) 0.0356(3) 0.0308(3) 0.0029(2) -0.0036(3) 0.0057(3)
N 0.0712(16) 0.0336(11) 0.0299(9) 0.0024(8) -0.0024(10) 0.0010(11)
O1 0.0667(14) 0.0386(10) 0.0415(9) 0.0092(8) 0.0052(9) -0.0008(9)
O2 0.0647(15) 0.0527(13) 0.0469(11) 0.0015(9) -0.0062(9) 0.0098(11)
O3 0.0990(18) 0.0378(11) 0.0436(10) -0.0002(8) -0.0066(11) -0.0006(11)
O4 0.0850(16) 0.0298(9) 0.0392(9) -0.0002(8) -0.0050(10) 0.0027(10)
O5 0.0650(13) 0.0410(11) 0.0317(8) -0.0036(7) -0.0069(8) 0.0052(9)
C1 0.0508(17) 0.0361(13) 0.0295(11) 0.0020(9) -0.0040(11) -0.0003(11)
C2 0.0409(14) 0.0411(14) 0.0325(12) 0.0031(10) -0.0037(10) 0.0018(11)
C3 0.0486(15) 0.0373(13) 0.0390(13) -0.0005(11) -0.0025(11) -0.0021(12)
C4 0.0498(18) 0.0500(16) 0.0484(15) -0.0052(13) 0.0004(13) 0.0049(14)
C5 0.0567(19) 0.062(2) 0.0478(15) 0.0011(13) 0.0141(14) 0.0055(16)
C6 0.0522(17) 0.0553(17) 0.0448(15) 0.0099(13) 0.0091(13) -0.0008(13)
C7 0.0419(14) 0.0416(13) 0.0354(12) 0.0032(11) -0.0037(10) -0.0002(12)
C8 0.0542(16) 0.0396(13) 0.0330(11) 0.0038(10) 0.0021(11) 0.0017(13)
C9 0.0517(16) 0.0346(12) 0.0364(12) 0.0017(10) 0.0018(12) 0.0016(11)
C10 0.0460(15) 0.0370(13) 0.0313(11) 0.0044(10) 0.0013(10) 0.0040(11)
C11 0.0539(16) 0.0381(14) 0.0324(11) -0.0011(10) -0.0013(11) 0.0025(12)
C12 0.0488(16) 0.0297(12) 0.0353(12) 0.0008(10) -0.0006(11) 0.0041(11)
C13 0.0472(16) 0.0322(13) 0.0327(11) 0.0054(10) 0.0007(11) 0.0051(11)
C14 0.0415(14) 0.0377(13) 0.0291(11) -0.0014(10) 0.0016(10) 0.0027(11)
C15 0.0495(16) 0.0301(13) 0.0368(12) -0.0003(10) 0.0011(11) 0.0030(11)
C16 0.071(2) 0.0335(13) 0.0473(14) 0.0028(12) 0.0046(14) -0.0018(13)
C17 0.064(2) 0.0473(16) 0.0462(15) -0.0135(13) -0.0062(14) 0.0042(14)

loop_
_atom_type_symbol
_atom_type_description
_atom_type_scat_dispersion_real
_atom_type_scat_dispersion_imag
_atom_type_scat_source
C C 0.0033 0.0016 'International Tables Vol C Tables 4.2.6.8 and 6.1.1.4'
H H 0.0000 0.0000 'International Tables Vol C Tables 4.2.6.8 and 6.1.1.4'
O O 0.0106 0.0060 'International Tables Vol C Tables 4.2.6.8 and 6.1.1.4'
S S 0.1246 0.1234 'International Tables Vol C Tables 4.2.6.8 and 6.1.1.4'
Br Br -0.2901 2.4595 'International Tables Vol C Tables 4.2.6.8 and 6.1.1.4'
N N 0.0061 0.0033 'International Tables Vol C Tables 4.2.6.8 and 6.1.1.4'

loop_
_geom_angle_atom_site_label_1
_geom_angle_atom_site_label_2
_geom_angle_atom_site_label_3
_geom_angle
O2 S O3 121.58(15)
O2 S O1 107.58(12)
O3 S O1 104.14(14)
O2 S N 108.87(14)
O3 S N 109.71(13)
O1 S N 103.33(12)
C1 N S 112.79(16)
C1 N H1N 127(3)
S N H1N 109(3)
C7 O1 S 117.83(17)
C12 O4 C16 118.6(2)
C14 O5 C17 116.2(2)
C8 C1 N 108.9(2)
C8 C1 C2 112.9(2)
N C1 C2 111.7(2)
C8 C1 H1 106.8(17)
N C1 H1 106.8(18)
C2 C1 H1 109.5(17)
C7 C2 C3 117.5(3)
C7 C2 C1 121.6(2)
C3 C2 C1 120.7(2)
C4 C3 C2 120.6(3)
C4 C3 H3 119.7
C2 C3 H3 119.7
C3 C4 C5 121.0(3)
C3 C4 Br 119.7(2)
C5 C4 Br 119.3(2)
C6 C5 C4 119.1(3)
C6 C5 H5 120.5
C4 C5 H5 120.5
C5 C6 C7 119.8(3)
C5 C6 H6 120.1
C7 C6 H6 120.1
C6 C7 C2 122.0(3)
C6 C7 O1 115.5(2)
C2 C7 O1 122.5(2)
C9 C8 C1 177.3(3)
C8 C9 C10 176.7(3)
C11 C10 C15 120.7(2)
C11 C10 C9 118.5(2)
C15 C10 C9 120.8(2)
C10 C11 C12 119.3(2)
C10 C11 H11 120.3
C12 C11 H11 120.3
O4 C12 C13 124.8(2)
O4 C12 C11 114.1(2)
C13 C12 C11 121.1(2)
C12 C13 C14 118.7(2)
C12 C13 H13 120.6
C14 C13 H13 120.6
O5 C14 C15 123.3(2)
O5 C14 C13 115.5(2)
C15 C14 C13 121.2(2)
C14 C15 C10 118.9(2)
C14 C15 H15 120.5
C10 C15 H15 120.5
O4 C16 H16A 109.5
O4 C16 H16B 109.5
H16A C16 H16B 109.5
O4 C16 H16C 109.5
H16A C16 H16C 109.5
H16B C16 H16C 109.5
O5 C17 H17A 109.5
O5 C17 H17B 109.5
H17A C17 H17B 109.5
O5 C17 H17C 109.5
H17A C17 H17C 109.5
H17B C17 H17C 109.5

loop_
_geom_bond_atom_site_label_1
_geom_bond_atom_site_label_2
_geom_bond_distance
Br C4 1.889(3)
S O2 1.407(2)
S O3 1.413(2)
S O1 1.601(2)
S N 1.614(2)
N C1 1.488(3)
N H1N 1.10(6)
O1 C7 1.410(3)
O4 C12 1.367(3)
O4 C16 1.419(3)
O5 C14 1.374(3)
O5 C17 1.432(4)
C1 C8 1.465(3)
C1 C2 1.524(4)
C1 H1 0.95(3)
C2 C7 1.394(4)
C2 C3 1.393(4)
C3 C4 1.369(4)
C3 H3 0.9300
C4 C5 1.396(5)
C5 C6 1.371(4)
C5 H5 0.9300
C6 C7 1.379(4)
C6 H6 0.9300
C8 C9 1.190(4)
C9 C10 1.437(3)
C10 C11 1.380(4)
C10 C15 1.401(4)
C11 C12 1.390(3)
C11 H11 0.9300
C12 C13 1.375(4)
C13 C14 1.402(4)
C13 H13 0.9300
C14 C15 1.372(4)
C15 H15 0.9300
C16 H16A 0.9600
C16 H16B 0.9600
C16 H16C 0.9600
C17 H17A 0.9600
C17 H17B 0.9600
C17 H17C 0.9600
